data_4077715
loop_
_publ_author_name
'Fraser, Christopher S. A.'
'Jenkins, Hilary A.'
'Jennings, Michael C.'
'Puddephatt, Richard J.'

_publ_section_title
;
 Organoplatinum(IV) Complexes with Hydrogen Bonds:&#x00A0; From Monomers
 to Polymers
;
_journal_issue 9
_journal_name_full Organometallics
_journal_page_first 1635
_journal_paper_doi 10.1021/om990942g
_journal_volume 19
_journal_year 2000
_chemical_formula_sum 'C68 H86 B2 F8 N6 O4 Pt2'
_chemical_formula_weight 1615.23
_chemical_name_systematic
; 
 ? 
;
_space_group_IT_number 14
_symmetry_cell_setting monoclinic
_symmetry_space_group_name_Hall '-P 2yn'
_symmetry_space_group_name_H-M 'P 1 21/n 1'
_atom_sites_solution_hydrogens geom
_atom_sites_solution_primary direct
_atom_sites_solution_secondary difmap
_audit_creation_method SHELXL-97
_cell_angle_alpha 90.00
_cell_angle_beta 90.304(2)
_cell_angle_gamma 90.00
_cell_formula_units_Z 2
_cell_length_a 12.4406(4)
_cell_length_b 22.7084(11)
_cell_length_c 13.4517(5)
_cell_measurement_temperature 296(2)
_cell_volume 3800.1(3)
_computing_cell_refinement 'Nonius DENZO'
_computing_data_collection 'Nonius COLLECT'
_computing_data_reduction 'Nonius DENZO'
_computing_molecular_graphics 'Bruker SHELXTL'
_computing_publication_material 'Bruker SHELXTL'
_computing_structure_refinement 'SHELXL-97 (Sheldrick, 1997)'
_computing_structure_solution 'SHELXS-97 (Sheldrick, 1990)'
_diffrn_ambient_temperature 296(2)
_diffrn_measured_fraction_theta_full 0.990
_diffrn_measured_fraction_theta_max 0.990
_diffrn_measurement_device_type 'Nonius Kappa CCD'
_diffrn_measurement_method 'phi/omega scans'
_diffrn_radiation_monochromator graphite
_diffrn_radiation_source 'fine-focus sealed tube'
_diffrn_radiation_type MoK\a
_diffrn_radiation_wavelength 0.71073
_diffrn_reflns_av_R_equivalents 0.0770
_diffrn_reflns_av_sigmaI/netI 0.0675
_diffrn_reflns_limit_h_max 15
_diffrn_reflns_limit_h_min -15
_diffrn_reflns_limit_k_max 28
_diffrn_reflns_limit_k_min -27
_diffrn_reflns_limit_l_max 16
_diffrn_reflns_limit_l_min -16
_diffrn_reflns_number 34644
_diffrn_reflns_theta_full 26.14
_diffrn_reflns_theta_max 26.14
_diffrn_reflns_theta_min 2.22
_exptl_absorpt_coefficient_mu 3.742
_exptl_absorpt_correction_T_max 0.7539
_exptl_absorpt_correction_T_min 0.3805
_exptl_absorpt_correction_type Scalepack
_exptl_crystal_colour colourless
_exptl_crystal_density_diffrn 1.412
_exptl_crystal_density_method 'not measured'
_exptl_crystal_description plate
_exptl_crystal_F_000 1612
_exptl_crystal_size_max 0.32
_exptl_crystal_size_mid 0.26
_exptl_crystal_size_min 0.08
_refine_diff_density_max 1.777
_refine_diff_density_min -0.794
_refine_diff_density_rms 0.137
_refine_ls_extinction_method none
_refine_ls_goodness_of_fit_ref 1.036
_refine_ls_hydrogen_treatment mixed
_refine_ls_matrix_type full
_refine_ls_number_parameters 411
_refine_ls_number_reflns 7520
_refine_ls_number_restraints 12
_refine_ls_restrained_S_all 1.036
_refine_ls_R_factor_all 0.1047
_refine_ls_R_factor_gt 0.0592
_refine_ls_shift/su_max 0.569
_refine_ls_shift/su_mean 0.052
_refine_ls_structure_factor_coef Fsqd
_refine_ls_weighting_details 'calc w=1/[\s^2^(Fo^2^)+(0.1098P)^2^+0.0000P] where P=(Fo^2^+2Fc^2^)/3'
_refine_ls_weighting_scheme calc
_refine_ls_wR_factor_gt 0.1620
_refine_ls_wR_factor_ref 0.1840
_reflns_number_gt 4682
_reflns_number_total 7520
_reflns_threshold_expression >2sigma(I)
_cod_data_source_file om990942g.cif
_cod_data_source_block complex_10
_cod_depositor_comments
;
The following automatic conversions were performed:

'_symmetry_cell_setting' value 'Monoclinic' changed to 'monoclinic'
according to /home/saulius/struct/CIF-dictionaries/cif_core.dic
dictionary named 'cif_core.dic' version 2.4.2 from 2011-04-26.

Automatic conversion script
Id: cif_fix_values 1715 2011-07-08 13:25:40Z adriana 
;
_cod_original_sg_symbol_H-M P2(1)/n
_cod_database_code 4077715

loop_
_symmetry_equiv_pos_as_xyz
'x, y, z'
'-x+1/2, y+1/2, -z+1/2'
'-x, -y, -z'
'x-1/2, -y-1/2, z-1/2'

loop_
_atom_site_label
_atom_site_type_symbol
_atom_site_fract_x
_atom_site_fract_y
_atom_site_fract_z
_atom_site_U_iso_or_equiv
_atom_site_adp_type
_atom_site_occupancy
_atom_site_symmetry_multiplicity
_atom_site_calc_flag
_atom_site_refinement_flags
_atom_site_disorder_assembly
_atom_site_disorder_group
Pt Pt 0.26670(3) 0.468568(16) 0.63617(2) 0.06213(18) Uani 1 1 d . A .
N1 N 0.1943(5) 0.3893(3) 0.6919(5) 0.0590(17) Uani 1 1 d . A .
C2 C 0.2242(7) 0.3342(4) 0.6703(6) 0.068(2) Uani 1 1 d . . .
H2A H 0.2854 0.3293 0.6318 0.081 Uiso 1 1 calc R . .
C3 C 0.1714(8) 0.2848(5) 0.7006(8) 0.083(3) Uani 1 1 d . A .
H3A H 0.1975 0.2477 0.6841 0.100 Uiso 1 1 calc R . .
C4 C 0.0800(9) 0.2903(5) 0.7553(8) 0.093(3) Uani 1 1 d . . .
C5 C 0.0478(8) 0.3477(5) 0.7775(7) 0.080(3) Uani 1 1 d . A .
H5A H -0.0137 0.3533 0.8154 0.096 Uiso 1 1 calc R . .
C6 C 0.1028(6) 0.3953(4) 0.7458(5) 0.058(2) Uani 1 1 d . . .
C7 C 0.0655(6) 0.4574(4) 0.7561(6) 0.0541(19) Uani 1 1 d . A .
C8 C -0.0263(7) 0.4721(4) 0.8091(7) 0.066(2) Uani 1 1 d . . .
H8A H -0.0642 0.4429 0.8426 0.079 Uiso 1 1 calc R A .
C9 C -0.0625(7) 0.5310(4) 0.8125(7) 0.064(2) Uani 1 1 d . A .
C10 C -0.0028(6) 0.5718(4) 0.7634(6) 0.064(2) Uani 1 1 d . . .
H10A H -0.0235 0.6111 0.7632 0.077 Uiso 1 1 calc R A .
C11 C 0.0883(7) 0.5545(4) 0.7139(6) 0.062(2) Uani 1 1 d . A .
H11A H 0.1285 0.5832 0.6819 0.075 Uiso 1 1 calc R . .
N12 N 0.1228(5) 0.4984(3) 0.7090(4) 0.0539(15) Uani 1 1 d . . .
C13 C 0.051(3) 0.238(3) 0.832(4) 0.23(3) Uiso 0.39(2) 1 d PD A 1
C14 C 0.083(5) 0.228(3) 0.943(4) 0.21(3) Uiso 0.39(2) 1 d PD A 1
H14A H 0.0293 0.2042 0.9748 0.310 Uiso 0.39(2) 1 calc PR A 1
H14B H 0.0881 0.2653 0.9760 0.310 Uiso 0.39(2) 1 calc PR A 1
H14C H 0.1511 0.2082 0.9464 0.310 Uiso 0.39(2) 1 calc PR A 1
C15 C 0.087(4) 0.179(2) 0.783(4) 0.154(18) Uiso 0.39(2) 1 d PD A 1
H15A H 0.0539 0.1749 0.7190 0.231 Uiso 0.39(2) 1 calc PR A 1
H15B H 0.0664 0.1465 0.8247 0.231 Uiso 0.39(2) 1 calc PR A 1
H15C H 0.1640 0.1790 0.7758 0.231 Uiso 0.39(2) 1 calc PR A 1
C16 C -0.071(3) 0.2496(16) 0.842(3) 0.110(12) Uiso 0.39(2) 1 d PD A 1
H16A H -0.0908 0.2835 0.8035 0.166 Uiso 0.39(2) 1 calc PR A 1
H16B H -0.0881 0.2566 0.9108 0.166 Uiso 0.39(2) 1 calc PR A 1
H16C H -0.1110 0.2160 0.8189 0.166 Uiso 0.39(2) 1 calc PR A 1
C13 C 0.0137(13) 0.2377(8) 0.7803(13) 0.082(6) Uiso 0.61(2) 1 d PD A 2
C14 C 0.028(3) 0.225(2) 0.8946(19) 0.209(16) Uiso 0.61(2) 1 d PD A 2
H14A H -0.0239 0.1960 0.9151 0.314 Uiso 0.61(2) 1 calc PR A 2
H14B H 0.0182 0.2604 0.9316 0.314 Uiso 0.61(2) 1 calc PR A 2
H14C H 0.0992 0.2097 0.9067 0.314 Uiso 0.61(2) 1 calc PR A 2
C15 C 0.023(3) 0.1913(13) 0.695(2) 0.171(13) Uiso 0.61(2) 1 d PD A 2
H15A H 0.0055 0.1530 0.7208 0.256 Uiso 0.61(2) 1 calc PR A 2
H15B H 0.0956 0.1909 0.6709 0.256 Uiso 0.61(2) 1 calc PR A 2
H15C H -0.0253 0.2013 0.6424 0.256 Uiso 0.61(2) 1 calc PR A 2
C16 C -0.1068(16) 0.2493(14) 0.765(2) 0.146(10) Uiso 0.61(2) 1 d PD A 2
H16A H -0.1205 0.2908 0.7702 0.219 Uiso 0.61(2) 1 calc PR A 2
H16B H -0.1467 0.2289 0.8157 0.219 Uiso 0.61(2) 1 calc PR A 2
H16C H -0.1286 0.2354 0.7010 0.219 Uiso 0.61(2) 1 calc PR A 2
C17 C -0.1616(8) 0.5476(4) 0.8709(7) 0.085(3) Uani 1 1 d D . .
C18 C -0.1749(18) 0.6173(7) 0.8740(15) 0.075(6) Uiso 0.50 1 d PD A 1
H18A H -0.1975 0.6312 0.8099 0.112 Uiso 0.50 1 calc PR A 1
H18B H -0.1073 0.6351 0.8914 0.112 Uiso 0.50 1 calc PR A 1
H18C H -0.2278 0.6276 0.9227 0.112 Uiso 0.50 1 calc PR A 1
C19 C -0.262(2) 0.5369(16) 0.808(3) 0.138(13) Uiso 0.50 1 d PD A 1
H19A H -0.2711 0.4954 0.7971 0.207 Uiso 0.50 1 calc PR A 1
H19B H -0.2555 0.5567 0.7455 0.207 Uiso 0.50 1 calc PR A 1
H19C H -0.3240 0.5519 0.8426 0.207 Uiso 0.50 1 calc PR A 1
C20 C -0.1583(16) 0.5234(9) 0.9774(11) 0.067(5) Uiso 0.50 1 d PD A 1
H20A H -0.1522 0.4812 0.9754 0.100 Uiso 0.50 1 calc PR A 1
H20B H -0.2232 0.5341 1.0112 0.100 Uiso 0.50 1 calc PR A 1
H20C H -0.0975 0.5396 1.0121 0.100 Uiso 0.50 1 calc PR A 1
C18 C -0.215(2) 0.6069(11) 0.847(2) 0.126(11) Uiso 0.50 1 d PD A 2
H18D H -0.2803 0.6001 0.8100 0.189 Uiso 0.50 1 calc PR A 2
H18E H -0.1672 0.6305 0.8080 0.189 Uiso 0.50 1 calc PR A 2
H18F H -0.2317 0.6270 0.9076 0.189 Uiso 0.50 1 calc PR A 2
C19 C -0.2600(13) 0.5094(10) 0.8344(15) 0.067(5) Uiso 0.50 1 d PD A 2
H19D H -0.2409 0.4684 0.8366 0.100 Uiso 0.50 1 calc PR A 2
H19E H -0.2784 0.5201 0.7674 0.100 Uiso 0.50 1 calc PR A 2
H19F H -0.3204 0.5163 0.8769 0.100 Uiso 0.50 1 calc PR A 2
C20 C -0.122(3) 0.5479(18) 0.9815(17) 0.154(14) Uiso 0.50 1 d PD A 2
H20D H -0.1091 0.5083 1.0028 0.231 Uiso 0.50 1 calc PR A 2
H20E H -0.1768 0.5653 1.0226 0.231 Uiso 0.50 1 calc PR A 2
H20F H -0.0574 0.5705 0.9869 0.231 Uiso 0.50 1 calc PR A 2
C21 C 0.1858(10) 0.4658(4) 0.5014(7) 0.082(3) Uani 1 1 d . . .
H21A H 0.1312 0.4963 0.5011 0.099 Uiso 1 1 calc R A .
H21B H 0.2362 0.4747 0.4488 0.099 Uiso 1 1 calc R . .
C22 C 0.1333(7) 0.4080(5) 0.4791(6) 0.070(2) Uani 1 1 d . A .
C23 C 0.0282(9) 0.3992(6) 0.5077(8) 0.091(3) Uani 1 1 d . . .
H23A H -0.0088 0.4288 0.5407 0.110 Uiso 1 1 calc R A .
C24 C -0.0209(10) 0.3477(8) 0.4878(10) 0.113(4) Uani 1 1 d . A .
H24A H -0.0918 0.3421 0.5074 0.135 Uiso 1 1 calc R . .
C25 C 0.0337(15) 0.3021(7) 0.4374(11) 0.115(4) Uani 1 1 d . . .
C26 C 0.1395(12) 0.3119(6) 0.4084(10) 0.111(4) Uani 1 1 d . A .
H26A H 0.1777 0.2830 0.3746 0.133 Uiso 1 1 calc R . .
C27 C 0.1855(9) 0.3641(5) 0.4301(7) 0.087(3) Uani 1 1 d . . .
H27A H 0.2562 0.3705 0.4107 0.105 Uiso 1 1 calc R A .
C28 C -0.0265(17) 0.2461(7) 0.4042(12) 0.166(7) Uani 1 1 d . A .
H28A H 0.0172 0.2122 0.4215 0.200 Uiso 1 1 calc R . .
H28B H -0.0927 0.2434 0.4416 0.200 Uiso 1 1 calc R . .
C29 C -0.0522(17) 0.2428(8) 0.3016(18) 0.165(8) Uani 1 1 d . . .
O30 O -0.0368(12) 0.1988(6) 0.2457(15) 0.193(6) Uani 1 1 d . A .
H30A H 0.0268 0.1973 0.2302 0.232 Uiso 0.50 1 calc PR . .
O31 O -0.0893(13) 0.2893(5) 0.2616(9) 0.172(5) Uani 1 1 d . A .
H31A H -0.0802 0.2878 0.2013 0.206 Uiso 0.50 1 calc PR . .
C32 C 0.3248(9) 0.5492(5) 0.5891(8) 0.091(3) Uani 1 1 d . . .
H32A H 0.3805 0.5622 0.6336 0.136 Uiso 1 1 calc R A .
H32B H 0.2674 0.5775 0.5885 0.136 Uiso 1 1 calc R . .
H32C H 0.3534 0.5453 0.5233 0.136 Uiso 1 1 calc R . .
C33 C 0.4016(8) 0.4322(6) 0.5744(8) 0.092(3) Uani 1 1 d . . .
H33A H 0.4039 0.4416 0.5049 0.138 Uiso 1 1 calc R A .
H33B H 0.3996 0.3902 0.5824 0.138 Uiso 1 1 calc R . .
H33C H 0.4644 0.4476 0.6069 0.138 Uiso 1 1 calc R . .
N41 N 0.3537(6) 0.4779(3) 0.7790(6) 0.068(2) Uani 1 1 d . . .
C42 C 0.4139(8) 0.4355(5) 0.8167(8) 0.084(3) Uani 1 1 d . A .
H42A H 0.4165 0.3996 0.7836 0.100 Uiso 1 1 calc R . .
C43 C 0.4728(8) 0.4420(5) 0.9023(8) 0.086(3) Uani 1 1 d . . .
H43A H 0.5145 0.4111 0.9265 0.103 Uiso 1 1 calc R A .
C44 C 0.4695(6) 0.4950(5) 0.9524(7) 0.065(2) Uani 1 1 d . . .
C45 C 0.4034(7) 0.5381(4) 0.9126(7) 0.071(2) Uani 1 1 d . . .
H45A H 0.3980 0.5743 0.9445 0.085 Uiso 1 1 calc R A .
C46 C 0.3465(8) 0.5285(4) 0.8282(8) 0.074(3) Uani 1 1 d . A .
H46A H 0.3014 0.5579 0.8041 0.089 Uiso 1 1 calc R . .
B50 B -0.1954(13) 0.3388(7) 1.0315(13) 0.107(4) Uani 1 1 d . . .
F51 F -0.1314(10) 0.3662(5) 0.9698(10) 0.235(7) Uani 1 1 d . . .
F52 F -0.2940(9) 0.3335(5) 0.9885(8) 0.195(4) Uani 1 1 d . . .
F53 F -0.2106(8) 0.3691(6) 1.1161(8) 0.192(5) Uani 1 1 d . . .
F54 F -0.1539(7) 0.2861(4) 1.0569(6) 0.141(3) Uani 1 1 d . . .

loop_
_atom_site_aniso_label
_atom_site_aniso_U_11
_atom_site_aniso_U_22
_atom_site_aniso_U_33
_atom_site_aniso_U_23
_atom_site_aniso_U_13
_atom_site_aniso_U_12
Pt 0.0600(2) 0.0664(3) 0.0601(2) -0.00103(16) 0.00929(16) -0.00348(16)
N1 0.050(3) 0.071(5) 0.056(4) -0.005(3) -0.003(3) 0.006(3)
C2 0.064(5) 0.069(6) 0.071(5) 0.008(5) 0.018(4) -0.001(4)
C3 0.087(6) 0.064(6) 0.098(7) 0.002(6) 0.022(6) 0.011(5)
C4 0.121(8) 0.056(6) 0.103(8) 0.012(6) 0.040(7) 0.013(6)
C5 0.090(6) 0.066(6) 0.086(6) 0.006(5) 0.033(5) 0.003(5)
C6 0.068(5) 0.058(6) 0.049(4) -0.002(4) 0.005(4) 0.006(4)
C7 0.054(4) 0.059(5) 0.050(4) 0.001(4) 0.005(4) -0.005(4)
C8 0.063(5) 0.063(6) 0.071(5) 0.004(4) 0.015(4) -0.001(4)
C9 0.059(5) 0.069(6) 0.063(5) 0.001(4) 0.001(4) 0.001(4)
C10 0.059(5) 0.063(6) 0.069(5) 0.006(4) -0.007(4) 0.010(4)
C11 0.069(5) 0.058(5) 0.060(5) 0.004(4) -0.003(4) 0.000(4)
N12 0.055(4) 0.057(5) 0.049(3) -0.003(3) -0.002(3) -0.004(3)
C17 0.090(7) 0.081(7) 0.086(7) -0.011(6) 0.004(6) 0.033(6)
C21 0.108(8) 0.087(8) 0.053(5) 0.012(5) -0.007(5) 0.007(6)
C22 0.081(6) 0.074(6) 0.055(5) 0.000(5) -0.012(4) 0.012(5)
C23 0.087(7) 0.104(10) 0.082(7) 0.011(7) -0.014(6) 0.007(7)
C24 0.079(7) 0.160(15) 0.099(9) 0.034(10) -0.025(6) -0.013(9)
C25 0.148(13) 0.100(11) 0.098(9) 0.017(8) -0.049(9) -0.027(10)
C26 0.121(10) 0.105(11) 0.106(9) 0.002(8) -0.020(8) 0.003(8)
C27 0.086(6) 0.095(9) 0.080(6) -0.015(6) -0.021(5) 0.009(6)
C28 0.248(19) 0.108(12) 0.142(13) 0.043(10) -0.106(13) -0.048(12)
C29 0.203(18) 0.068(10) 0.22(2) 0.036(13) -0.094(16) -0.041(11)
O30 0.201(13) 0.105(10) 0.273(18) -0.005(10) -0.073(12) -0.023(9)
O31 0.260(14) 0.087(8) 0.166(10) 0.024(7) -0.091(11) -0.057(8)
C32 0.091(7) 0.098(8) 0.083(7) 0.016(6) 0.022(6) -0.016(6)
C33 0.076(6) 0.118(10) 0.082(6) -0.007(7) 0.026(5) 0.002(6)
N41 0.061(4) 0.067(5) 0.075(5) -0.009(4) -0.006(4) -0.008(4)
C42 0.092(7) 0.069(7) 0.089(7) -0.017(6) -0.028(6) 0.012(6)
C43 0.083(6) 0.074(7) 0.101(8) -0.025(6) -0.031(6) 0.019(6)
C44 0.046(4) 0.071(6) 0.079(6) 0.004(5) -0.004(4) -0.009(4)
C45 0.065(5) 0.073(7) 0.075(6) -0.011(5) -0.007(5) 0.005(5)
C46 0.071(6) 0.063(6) 0.089(7) -0.002(5) -0.007(5) 0.005(5)
B50 0.117(11) 0.081(10) 0.124(12) -0.013(10) 0.013(10) 0.014(9)
F51 0.273(13) 0.151(9) 0.284(14) 0.088(9) 0.165(12) 0.006(8)
F52 0.196(9) 0.154(9) 0.233(11) -0.025(8) -0.092(8) -0.017(7)
F53 0.189(8) 0.216(12) 0.171(8) -0.080(8) -0.037(7) 0.087(8)
F54 0.174(7) 0.123(7) 0.127(6) 0.032(5) 0.046(5) 0.026(6)

loop_
_atom_type_symbol
_atom_type_description
_atom_type_scat_dispersion_real
_atom_type_scat_dispersion_imag
_atom_type_scat_source
C C 0.0033 0.0016 'International Tables Vol C Tables 4.2.6.8 and 6.1.1.4'
H H 0.0000 0.0000 'International Tables Vol C Tables 4.2.6.8 and 6.1.1.4'
B B 0.0013 0.0007 'International Tables Vol C Tables 4.2.6.8 and 6.1.1.4'
N N 0.0061 0.0033 'International Tables Vol C Tables 4.2.6.8 and 6.1.1.4'
O O 0.0106 0.0060 'International Tables Vol C Tables 4.2.6.8 and 6.1.1.4'
F F 0.0171 0.0103 'International Tables Vol C Tables 4.2.6.8 and 6.1.1.4'
Pt Pt -1.7033 8.3905 'International Tables Vol C Tables 4.2.6.8 and 6.1.1.4'

loop_
_geom_angle_atom_site_label_1
_geom_angle_atom_site_label_2
_geom_angle_atom_site_label_3
_geom_angle
_geom_angle_site_symmetry_3
C33 Pt C32 86.8(5) .
C33 Pt C21 91.6(5) .
C32 Pt C21 85.9(4) .
C33 Pt N1 98.6(4) .
C32 Pt N1 174.6(3) .
C21 Pt N1 94.4(3) .
C33 Pt N12 174.1(4) .
C32 Pt N12 98.8(4) .
C21 Pt N12 90.4(4) .
N1 Pt N12 75.8(3) .
C33 Pt N41 89.6(4) .
C32 Pt N41 90.6(4) .
C21 Pt N41 176.2(4) .
N1 Pt N41 89.0(3) .
N12 Pt N41 88.8(3) .
C2 N1 C6 116.4(7) .
C2 N1 Pt 126.2(5) .
C6 N1 Pt 117.1(6) .
N1 C2 C3 124.7(8) .
C4 C3 C2 119.3(10) .
C3 C4 C5 116.2(10) .
C3 C4 C13 120.8(11) .
C5 C4 C13 122.7(10) .
C3 C4 C13 117.7(15) .
C5 C4 C13 119.2(17) .
C13 C4 C13 30.6(18) .
C6 C5 C4 122.3(9) .
C5 C6 N1 121.0(8) .
C5 C6 C7 124.8(8) .
N1 C6 C7 113.9(7) .
N12 C7 C8 121.2(8) .
N12 C7 C6 116.7(7) .
C8 C7 C6 122.1(7) .
C7 C8 C9 120.5(8) .
C10 C9 C8 117.0(8) .
C10 C9 C17 122.1(8) .
C8 C9 C17 120.9(8) .
C9 C10 C11 119.6(9) .
N12 C11 C10 123.9(8) .
C7 N12 C11 117.8(7) .
C7 N12 Pt 116.4(6) .
C11 N12 Pt 125.8(6) .
C16 C13 C15 118(4) .
C16 C13 C14 101(4) .
C15 C13 C14 102(4) .
C16 C13 C4 99(3) .
C15 C13 C4 107(4) .
C14 C13 C4 131(4) .
C4 C13 C16 112.0(17) .
C4 C13 C15 109.4(16) .
C16 C13 C15 95.7(19) .
C4 C13 C14 108.1(19) .
C16 C13 C14 105(2) .
C15 C13 C14 125(2) .
C9 C17 C19 110.0(17) .
C9 C17 C18 117.6(15) .
C19 C17 C18 70.6(17) .
C9 C17 C20 112.2(10) .
C19 C17 C20 118.4(18) .
C18 C17 C20 121.3(16) .
C9 C17 C20 104.2(16) .
C19 C17 C20 141(2) .
C18 C17 C20 109(2) .
C20 C17 C20 26.7(15) .
C9 C17 C19 109.5(10) .
C19 C17 C19 26.7(14) .
C18 C17 C19 94.7(15) .
C20 C17 C19 96.3(13) .
C20 C17 C19 122.4(18) .
C9 C17 C18 110.3(11) .
C19 C17 C18 95.0(16) .
C18 C17 C18 24.4(13) .
C20 C17 C18 109.5(13) .
C20 C17 C18 90.1(18) .
C19 C17 C18 118.4(14) .
C22 C21 Pt 114.4(6) .
C27 C22 C23 118.9(11) .
C27 C22 C21 122.0(10) .
C23 C22 C21 119.0(10) .
C24 C23 C22 120.1(12) .
C23 C24 C25 120.9(13) .
C26 C25 C24 118.3(13) .
C26 C25 C28 120.6(17) .
C24 C25 C28 120.6(17) .
C27 C26 C25 118.7(13) .
C26 C27 C22 123.1(12) .
C29 C28 C25 115.7(13) .
O30 C29 O31 117(2) .
O30 C29 C28 125.9(18) .
O31 C29 C28 116.7(19) .
C42 N41 C46 118.6(8) .
C42 N41 Pt 122.5(7) .
C46 N41 Pt 118.8(7) .
N41 C42 C43 122.9(10) .
C42 C43 C44 119.2(10) .
C43 C44 C45 116.6(8) .
C43 C44 C44 122.1(11) 3_667
C45 C44 C44 121.3(11) 3_667
C46 C45 C44 121.1(9) .
N41 C46 C45 121.5(9) .
F51 B50 F53 112.4(15) .
F51 B50 F54 110.4(13) .
F53 B50 F54 107.2(14) .
F51 B50 F52 108.8(16) .
F53 B50 F52 106.0(12) .
F54 B50 F52 111.9(13) .

loop_
_geom_bond_atom_site_label_1
_geom_bond_atom_site_label_2
_geom_bond_distance
_geom_bond_site_symmetry_2
Pt C33 2.050(9) .
Pt C32 2.069(10) .
Pt C21 2.070(10) .
Pt N1 2.150(7) .
Pt N12 2.155(6) .
Pt N41 2.210(8) .
N1 C2 1.336(11) .
N1 C6 1.361(10) .
C2 C3 1.365(13) .
C3 C4 1.363(14) .
C4 C5 1.396(14) .
C4 C13 1.49(2) .
C4 C13 1.62(7) .
C5 C6 1.349(12) .
C6 C7 1.491(11) .
C7 N12 1.334(10) .
C7 C8 1.391(12) .
C8 C9 1.412(12) .
C9 C10 1.360(12) .
C9 C17 1.513(13) .
C10 C11 1.375(12) .
C11 N12 1.345(12) .
C13 C16 1.55(2) .
C13 C15 1.55(2) .
C13 C14 1.56(2) .
C13 C16 1.534(18) .
C13 C15 1.560(19) .
C13 C14 1.57(2) .
C17 C19 1.527(19) .
C17 C18 1.535(18) .
C17 C20 1.535(16) .
C17 C20 1.563(19) .
C17 C19 1.577(16) .
C17 C18 1.591(16) .
C21 C22 1.495(14) .
C22 C27 1.361(13) .
C22 C23 1.380(14) .
C23 C24 1.345(17) .
C24 C25 1.41(2) .
C25 C26 1.393(19) .
C25 C28 1.540(18) .
C26 C27 1.349(16) .
C28 C29 1.42(2) .
C29 O30 1.27(2) .
C29 O31 1.271(18) .
N41 C42 1.320(13) .
N41 C46 1.329(11) .
C42 C43 1.371(13) .
C43 C44 1.380(14) .
C44 C45 1.384(13) .
C44 C44 1.503(17) 3_667
C45 C46 1.353(13) .
B50 F51 1.310(17) .
B50 F53 1.345(17) .
B50 F54 1.348(17) .
B50 F52 1.360(18) .
